data_9004720
loop_
_publ_author_name
'Piilonen, P. C.'
'McDonald, A. M.'
'Lalonde, A. E.'

_publ_section_title
;
 Insights into astrophyllite-group minerals II: Crystal chemistry
 Sample: MSH9
;
_journal_name_full 'The Canadian Mineralogist'
_journal_page_first 27
_journal_page_last 54
_journal_paper_doi 10.2113/gscanmin.41.1.27
_journal_volume 41
_journal_year 2003
_chemical_compound_source 'nepheline syenite pegmatite at Mont Saint-Hilaire, Quebec, Canada'
_chemical_formula_sum 'Ca0.295 F0.5 H4 K1.8 Mn6.1 Na0.685 Nb0.142 O30 Si8 Ti1.858'
_chemical_name_mineral Kupletskite
_space_group_IT_number 2
_symmetry_space_group_name_Hall '-P 1'
_symmetry_space_group_name_H-M 'P -1'
_cell_angle_alpha 112.983
_cell_angle_beta 94.854
_cell_angle_gamma 103.062
_cell_formula_units_Z 1
_cell_length_a 5.3989
_cell_length_b 11.9528
_cell_length_c 11.7458
_cell_volume 667.009
_database_code_amcsd 0005813
_exptl_crystal_density_diffrn 3.120
_cod_original_formula_sum 'Mn6.1 Na.685 (Ti1.858 Nb.142) Si8 K1.8 Ca.295 O30 F.5 H4'
_cod_database_code 9004720

loop_
_space_group_symop_operation_xyz
x,y,z
-x,-y,-z

loop_
_atom_site_aniso_label
_atom_site_aniso_U_11
_atom_site_aniso_U_22
_atom_site_aniso_U_33
_atom_site_aniso_U_12
_atom_site_aniso_U_13
_atom_site_aniso_U_23
Mn(1) 0.00760 0.00910 0.01140 0.00270 0.00250 0.00510
Na(1) 0.00760 0.00910 0.01140 0.00270 0.00250 0.00510
Mn(2) 0.00920 0.01140 0.01270 0.00390 0.00420 0.00660
Mn(3) 0.00930 0.01150 0.01390 0.00410 0.00410 0.00710
Mn(4) 0.00710 0.00900 0.01050 0.00170 0.00140 0.00370
Ti 0.00490 0.00980 0.01010 0.00200 0.00160 0.00480
Nb 0.00490 0.00980 0.01010 0.00200 0.00160 0.00480
Si(1) 0.00790 0.00760 0.00970 0.00250 0.00190 0.00380
Si(2) 0.01050 0.00980 0.01070 0.00300 0.00180 0.00480
Si(3) 0.00950 0.00970 0.01170 0.00290 0.00220 0.00630
Si(4) 0.00850 0.00820 0.00910 0.00210 0.00210 0.00480
K 0.05080 0.06230 0.02650 0.01510 0.00480 0.01130
Na1 0.05080 0.06230 0.02650 0.01510 0.00480 0.01130
Na2 0.01530 0.01210 0.00770 0.00340 0.00130 0.00380
Ca 0.01530 0.01210 0.00770 0.00340 0.00130 0.00380
O(1) 0.01060 0.01300 0.00940 0.00390 0.00270 0.00480
O(2) 0.01370 0.01260 0.00920 0.00420 0.00380 0.00430
O(3) 0.00890 0.01390 0.00940 0.00310 0.00150 0.00500
O-H(4) 0.01180 0.01370 0.01490 0.00230 0.00160 0.00640
O-H(5) 0.01130 0.01380 0.01410 0.00350 0.00340 0.00630
O(6) 0.00870 0.00920 0.01130 0.00200 0.00030 0.00460
O(7) 0.01120 0.01340 0.00940 0.00590 0.00300 0.00310
O(8) 0.01620 0.01990 0.01680 -0.00090 0.00510 0.00810
O(9) 0.01460 0.02380 0.01460 -0.00440 0.00670 0.00490
O(10) 0.02030 0.02170 0.01430 0.01260 0.00320 0.00820
O(11) 0.02580 0.02740 0.01450 0.01990 0.00810 0.00980
O(12) 0.02400 0.02100 0.01160 0.01420 -0.00290 0.00270
O(13) 0.02680 0.01280 0.01420 0.00410 0.00440 0.00550
O(14) 0.02480 0.01320 0.01700 0.00370 0.00410 0.00910
O(15) 0.01070 0.02950 0.01730 -0.00620 -0.00100 0.01380
F(16) 0.01520 0.01380 0.01280 0.00510 0.00110 0.00510

loop_
_atom_site_label
_atom_site_fract_x
_atom_site_fract_y
_atom_site_fract_z
_atom_site_occupancy
_atom_site_U_iso_or_equiv
Mn(1) 0.84960 0.20560 0.47845 0.86000 0.00900
Na(1) 0.84960 0.20560 0.47845 0.14000 0.00900
Mn(2) 0.27970 0.06660 0.48678 0.98000 0.01030
Mn(3) 0.42210 0.35134 0.48352 0.97300 0.01060
Mn(4) 0.00000 0.50000 0.50000 0.47400 0.00920
Ti 0.07910 0.08608 0.19615 0.92900 0.00810
Nb 0.07910 0.08608 0.19615 0.07100 0.00810
Si(1) 0.67840 0.27160 0.22990 1.00000 0.00830
Si(2) 0.81180 0.54640 0.25280 1.00000 0.01010
Si(3) 0.37710 0.67520 0.25550 1.00000 0.00970
Si(4) 0.50770 0.93120 0.23430 1.00000 0.00820
K 0.13110 0.26300 0.99530 0.90000 0.04930
Na1 0.13110 0.26300 0.99530 0.10000 0.04930
Na2 0.50000 0.00000 0.00000 0.20500 0.01200
Ca 0.50000 0.00000 0.00000 0.29500 0.01200
O(1) 0.72790 0.31750 0.38170 1.00000 0.01080
O(2) 0.14610 0.15850 0.36670 1.00000 0.01170
O(3) 0.12820 0.39220 0.59450 1.00000 0.01070
O-H(4) 0.29760 0.46260 0.39670 1.00000 0.01360
O-H(5) 0.99130 0.11900 0.59470 1.00000 0.01290
O(6) 0.55850 0.25790 0.59170 1.00000 0.00980
O(7) 0.57570 0.01360 0.38650 1.00000 0.01140
O(8) 0.06940 0.59240 0.20040 1.00000 0.01840
O(9) 0.24560 0.04100 0.82910 1.00000 0.02020
O(10) 0.43420 0.41640 0.79950 1.00000 0.01740
O(11) 0.12900 0.80940 0.83370 1.00000 0.01980
O(12) 0.26210 0.95670 0.17040 1.00000 0.01930
O(13) 0.26500 0.60680 0.80620 1.00000 0.01820
O(14) 0.56990 0.22100 0.80250 1.00000 0.01770
O(15) 0.38120 0.19080 0.16690 1.00000 0.02030
F(16) 0.00000 0.00000 0.00000 0.50000 0.01410

loop_
_cod_changelog_entry_id
_cod_changelog_entry_author
_cod_changelog_entry_date
_cod_changelog_entry_text
1
;cod-tools version 3.10.1
Id: cif_fix_AMCSD_aniso_labels 10200 2024-08-01 14:09:44Z saulius
;
2024-08-02T12:20:45+03:00
;Changed the following '_atom_site_aniso_label' values:
'OH(4)' -> 'O-H(4)'
'OH(5)' -> 'O-H(5)'
;
2
;cod-tools version 3.10.1
Id: cif_fix_AMCSD_atom_labels 10224 2024-08-07 11:09:31Z saulius
;
2024-08-07T19:39:13+03:00
;Changed the following '_atom_site_label' values:
the first duplicated label 'Na'  converted to 'Na1'
duplicated label 'Na' at index 13 converted to 'Na2'
;

loop_
_cod_related_entry_id
_cod_related_entry_database
_cod_related_entry_code
1 AMCSD 0005813
